data_7002446
loop_
_publ_author_name
'Arunachalampillai, Athimoolam'
'Olsson, Daniel'
'Wendt, Ola F.'

_publ_section_title
;
 Synthesis and characterisation of PCsp3P phosphine and phosphinite
 iridium complexes. Cyclometallation and dehydrogenation of a
 cyclohexyl ring
;
_journal_issue 40
_journal_name_full 'Dalton Transactions'
_journal_page_first 8626
_journal_page_last 8630
_journal_paper_doi 10.1039/b910798c
_journal_year 2009
_chemical_formula_sum 'C24 H49 Ir N2 P2'
_chemical_formula_weight 619.79
_chemical_name_systematic
;
?
;
_space_group_IT_number 61
_symmetry_cell_setting orthorhombic
_symmetry_space_group_name_Hall '-P 2ac 2ab'
_symmetry_space_group_name_H-M 'P b c a'
_atom_sites_solution_hydrogens geom
_atom_sites_solution_primary direct
_atom_sites_solution_secondary difmap
_audit_creation_method SHELXL-97
_cell_angle_alpha 90.00
_cell_angle_beta 90.00
_cell_angle_gamma 90.00
_cell_formula_units_Z 8
_cell_length_a 29.3338(7)
_cell_length_b 12.4022(3)
_cell_length_c 15.3075(3)
_cell_measurement_reflns_used 5090
_cell_measurement_temperature 293(2)
_cell_measurement_theta_max 33.0568
_cell_measurement_theta_min 2.1112
_cell_volume 5568.9(2)
_computing_cell_refinement
;
CrysAlis RED, Oxford Diffraction Ltd.,
Version 1.171.31.5 (release 28-08-2006 CrysAlis171 .NET)
(compiled Aug 28 2006,13:05:05)
;
_computing_data_collection
;
CrysAlis CCD, Oxford Diffraction Ltd.,
Version 1.171.31.5 (release 28-08-2006 CrysAlis171 .NET)
(compiled Aug 28 2006,13:05:05)
;
_computing_data_reduction
;
CrysAlis RED, Oxford Diffraction Ltd.,
Version 1.171.31.5 (release 28-08-2006 CrysAlis171 .NET)
(compiled Aug 28 2006,13:05:05)
;
_computing_structure_refinement 'SHELXL-97 (Sheldrick, 1997)'
_computing_structure_solution 'SHELXS-97 (Sheldrick, 1990)'
_diffrn_ambient_temperature 293(2)
_diffrn_detector_area_resol_mean 16.1829
_diffrn_measured_fraction_theta_full 1.000
_diffrn_measured_fraction_theta_max 1.000
_diffrn_measurement_device_type 'Oxford Diffraction XCalibur 3'
_diffrn_measurement_method '\w scans'
_diffrn_radiation_monochromator graphite
_diffrn_radiation_source 'Enhance (Mo) X-ray Source'
_diffrn_radiation_type MoK\a
_diffrn_radiation_wavelength 0.71073
_diffrn_reflns_av_R_equivalents 0.0732
_diffrn_reflns_av_sigmaI/netI 0.1000
_diffrn_reflns_limit_h_max 33
_diffrn_reflns_limit_h_min -34
_diffrn_reflns_limit_k_max 14
_diffrn_reflns_limit_k_min -14
_diffrn_reflns_limit_l_max 18
_diffrn_reflns_limit_l_min -14
_diffrn_reflns_number 33522
_diffrn_reflns_theta_full 25.00
_diffrn_reflns_theta_max 25.02
_diffrn_reflns_theta_min 2.15
_diffrn_standards_decay_% 0.0
_exptl_absorpt_coefficient_mu 4.922
_exptl_absorpt_correction_T_max 1.00000
_exptl_absorpt_correction_T_min 0.75171
_exptl_absorpt_correction_type multi-scan
_exptl_absorpt_process_details
;
CrysAlis RED, Oxford Diffraction Ltd.,
Version 1.171.31.5 (release 28-08-2006 CrysAlis171 .NET)
(compiled Aug 28 2006,13:05:05)
Empirical absorption correction using spherical harmonics,
implemented in SCALE3 ABSPACK scaling algorithm.
;
_exptl_crystal_colour orange
_exptl_crystal_density_diffrn 1.478
_exptl_crystal_density_method 'not measured'
_exptl_crystal_description prism
_exptl_crystal_F_000 2512
_exptl_crystal_size_max 0.14
_exptl_crystal_size_mid 0.1
_exptl_crystal_size_min 0.1
_refine_diff_density_max 1.471
_refine_diff_density_min -0.560
_refine_diff_density_rms 0.089
_refine_ls_extinction_method none
_refine_ls_goodness_of_fit_ref 0.844
_refine_ls_hydrogen_treatment riding
_refine_ls_matrix_type full
_refine_ls_number_parameters 262
_refine_ls_number_reflns 4917
_refine_ls_number_restraints 0
_refine_ls_restrained_S_all 0.844
_refine_ls_R_factor_all 0.0775
_refine_ls_R_factor_gt 0.0287
_refine_ls_shift/su_max 0.002
_refine_ls_shift/su_mean 0.000
_refine_ls_structure_factor_coef Fsqd
_refine_ls_weighting_details 'calc w=1/[\s^2^(Fo^2^)+(0.0100P)^2^+0.0000P] where P=(Fo^2^+2Fc^2^)/3'
_refine_ls_weighting_scheme calc
_refine_ls_wR_factor_gt 0.0405
_refine_ls_wR_factor_ref 0.0456
_reflns_number_gt 2070
_reflns_number_total 4917
_reflns_threshold_expression >2sigma(I)
_cod_data_source_file b910798c.txt
_cod_data_source_block complex4
_cod_depositor_comments
;
The following automatic conversions were performed:
'_symmetry_cell_setting' value 'Orthorhombic' changed to 'orthorhombic'
according to '/home/saulius/struct/CIF-dictionaries/cif_core.dic'
dictionary named 'cif_core.dic' version 2.4.1 from 2010-06-29.

Automatic conversion script
Id: cif_fix_enum 1527 2010-12-29 10:47:43Z saulius 
;
_cod_original_sg_symbol_H-M Pbca
_cod_database_code 7002446

loop_
_symmetry_equiv_pos_as_xyz
'x, y, z'
'-x+1/2, -y, z+1/2'
'x+1/2, -y+1/2, -z'
'-x, y+1/2, -z+1/2'
'-x, -y, -z'
'x-1/2, y, -z-1/2'
'-x-1/2, y-1/2, z'
'x, -y-1/2, z-1/2'

loop_
_atom_site_label
_atom_site_type_symbol
_atom_site_fract_x
_atom_site_fract_y
_atom_site_fract_z
_atom_site_U_iso_or_equiv
_atom_site_adp_type
_atom_site_occupancy
_atom_site_symmetry_multiplicity
_atom_site_calc_flag
_atom_site_refinement_flags
_atom_site_disorder_assembly
_atom_site_disorder_group
Ir1 Ir 0.862830(7) 0.50637(2) 0.832764(13) 0.04446(8) Uani 1 1 d . . .
P2 P 0.89679(6) 0.36906(14) 0.90951(10) 0.0488(5) Uani 1 1 d . . .
P1 P 0.84643(6) 0.64634(14) 0.73976(11) 0.0587(5) Uani 1 1 d . . .
N1 N 0.8109(2) 0.5181(8) 0.9035(5) 0.117(3) Uani 1 1 d . . .
C19 C 0.8932(2) 0.1432(5) 0.9523(4) 0.089(3) Uani 1 1 d . . .
H19A H 0.8882 0.1537 1.0137 0.134 Uiso 1 1 calc R . .
H19B H 0.9253 0.1448 0.9402 0.134 Uiso 1 1 calc R . .
H19C H 0.8809 0.0746 0.9351 0.134 Uiso 1 1 calc R . .
C2 C 0.9252(2) 0.5569(5) 0.6765(4) 0.073(2) Uani 1 1 d . . .
H2 H 0.9089 0.5063 0.6386 0.088 Uiso 1 1 calc R . .
C14 C 0.8784(2) 0.7858(6) 0.8644(5) 0.122(4) Uani 1 1 d . . .
H14A H 0.9081 0.7838 0.8381 0.183 Uiso 1 1 calc R . .
H14B H 0.8747 0.7243 0.9019 0.183 Uiso 1 1 calc R . .
H14C H 0.8753 0.8507 0.8982 0.183 Uiso 1 1 calc R . .
C3 C 0.9727(2) 0.5655(5) 0.6354(4) 0.072(2) Uani 1 1 d . . .
H3A H 0.9694 0.5880 0.5751 0.087 Uiso 1 1 calc R . .
H3B H 0.9897 0.6213 0.6658 0.087 Uiso 1 1 calc R . .
C24 C 0.9286(2) 0.5183(5) 1.0252(4) 0.093(2) Uani 1 1 d . . .
H24A H 0.9041 0.5656 1.0088 0.139 Uiso 1 1 calc R . .
H24B H 0.9530 0.5251 0.9838 0.139 Uiso 1 1 calc R . .
H24C H 0.9394 0.5375 1.0823 0.139 Uiso 1 1 calc R . .
N2 N 0.7796(3) 0.5228(8) 0.9384(5) 0.145(3) Uani 1 1 d . . .
C8 C 0.95230(19) 0.3527(5) 0.8579(3) 0.062(2) Uani 1 1 d . . .
H8A H 0.9757 0.3846 0.8945 0.074 Uiso 1 1 calc R . .
H8B H 0.9591 0.2765 0.8515 0.074 Uiso 1 1 calc R . .
C4 C 0.9989(3) 0.4672(6) 0.6377(5) 0.111(3) Uani 1 1 d . . .
H4A H 1.0301 0.4832 0.6211 0.133 Uiso 1 1 calc R . .
H4B H 0.9866 0.4174 0.5949 0.133 Uiso 1 1 calc R . .
C21 C 0.9115(2) 0.4022(5) 1.0261(4) 0.058(2) Uani 1 1 d . . .
C7 C 0.8978(2) 0.6587(5) 0.6712(4) 0.080(2) Uani 1 1 d . . .
H7A H 0.8890 0.6721 0.6111 0.096 Uiso 1 1 calc R . .
H7B H 0.9160 0.7191 0.6911 0.096 Uiso 1 1 calc R . .
C23 C 0.8692(2) 0.3967(5) 1.0837(4) 0.090(2) Uani 1 1 d . . .
H23A H 0.8763 0.4242 1.1407 0.136 Uiso 1 1 calc R . .
H23B H 0.8593 0.3232 1.0885 0.136 Uiso 1 1 calc R . .
H23C H 0.8454 0.4394 1.0581 0.136 Uiso 1 1 calc R . .
C5 C 0.9990(2) 0.4133(5) 0.7263(4) 0.071(2) Uani 1 1 d . . .
H5A H 1.0112 0.3411 0.7198 0.085 Uiso 1 1 calc R . .
H5B H 1.0194 0.4530 0.7645 0.085 Uiso 1 1 calc R . .
C1 C 0.92453(16) 0.5044(6) 0.7643(3) 0.0550(15) Uani 1 1 d . . .
H1 H 0.9428 0.5552 0.7987 0.066 Uiso 1 1 calc R . .
C18 C 0.8676(3) 0.2021(5) 0.8049(4) 0.109(3) Uani 1 1 d . . .
H18A H 0.8511 0.1356 0.7987 0.164 Uiso 1 1 calc R . .
H18B H 0.8981 0.1931 0.7833 0.164 Uiso 1 1 calc R . .
H18C H 0.8525 0.2577 0.7723 0.164 Uiso 1 1 calc R . .
C6 C 0.9527(2) 0.4055(5) 0.7702(5) 0.078(2) Uani 1 1 d . . .
H6 H 0.9362 0.3540 0.7333 0.094 Uiso 1 1 calc R . .
C17 C 0.8692(2) 0.2335(5) 0.9008(4) 0.0578(19) Uani 1 1 d . . .
C9 C 0.7985(3) 0.6239(6) 0.6609(5) 0.084(2) Uani 1 1 d . . .
C22 C 0.9495(2) 0.3295(5) 1.0653(4) 0.101(3) Uani 1 1 d . . .
H22A H 0.9759 0.3321 1.0284 0.152 Uiso 1 1 calc R . .
H22B H 0.9387 0.2566 1.0690 0.152 Uiso 1 1 calc R . .
H22C H 0.9573 0.3549 1.1226 0.152 Uiso 1 1 calc R . .
C20 C 0.8200(2) 0.2401(5) 0.9324(4) 0.095(3) Uani 1 1 d . . .
H20A H 0.8035 0.1779 0.9125 0.143 Uiso 1 1 calc R . .
H20B H 0.8060 0.3041 0.9095 0.143 Uiso 1 1 calc R . .
H20C H 0.8194 0.2424 0.9951 0.143 Uiso 1 1 calc R . .
C12 C 0.7883(2) 0.7202(6) 0.6007(5) 0.146(4) Uani 1 1 d . . .
H12A H 0.7621 0.7043 0.5655 0.219 Uiso 1 1 calc R . .
H12B H 0.8141 0.7333 0.5635 0.219 Uiso 1 1 calc R . .
H12C H 0.7824 0.7830 0.6355 0.219 Uiso 1 1 calc R . .
C11 C 0.7554(2) 0.5937(6) 0.7101(4) 0.115(3) Uani 1 1 d . . .
H11A H 0.7475 0.6505 0.7499 0.173 Uiso 1 1 calc R . .
H11B H 0.7604 0.5282 0.7421 0.173 Uiso 1 1 calc R . .
H11C H 0.7309 0.5834 0.6692 0.173 Uiso 1 1 calc R . .
C16 C 0.8507(3) 0.8784(5) 0.7333(5) 0.135(4) Uani 1 1 d . . .
H16A H 0.8438 0.9440 0.7639 0.203 Uiso 1 1 calc R . .
H16B H 0.8318 0.8733 0.6821 0.203 Uiso 1 1 calc R . .
H16C H 0.8822 0.8784 0.7164 0.203 Uiso 1 1 calc R . .
C13 C 0.8415(3) 0.7836(6) 0.7921(5) 0.076(3) Uani 1 1 d . . .
C15 C 0.7957(2) 0.7963(5) 0.8384(5) 0.102(3) Uani 1 1 d . . .
H15A H 0.7964 0.8597 0.8743 0.153 Uiso 1 1 calc R . .
H15B H 0.7901 0.7341 0.8742 0.153 Uiso 1 1 calc R . .
H15C H 0.7719 0.8030 0.7957 0.153 Uiso 1 1 calc R . .
C10 C 0.8109(3) 0.5293(7) 0.6048(4) 0.141(4) Uani 1 1 d . . .
H10A H 0.8075 0.4639 0.6377 0.211 Uiso 1 1 calc R . .
H10B H 0.8420 0.5361 0.5859 0.211 Uiso 1 1 calc R . .
H10C H 0.7912 0.5272 0.5547 0.211 Uiso 1 1 calc R . .

loop_
_atom_site_aniso_label
_atom_site_aniso_U_11
_atom_site_aniso_U_22
_atom_site_aniso_U_33
_atom_site_aniso_U_23
_atom_site_aniso_U_13
_atom_site_aniso_U_12
Ir1 0.04123(12) 0.04902(14) 0.04315(11) 0.0037(2) 0.00614(14) 0.0023(2)
P2 0.0533(12) 0.0477(12) 0.0453(11) -0.0015(9) 0.0024(9) 0.0038(10)
P1 0.0587(14) 0.0597(13) 0.0576(12) 0.0135(10) 0.0100(10) 0.0106(10)
N1 0.101(6) 0.117(7) 0.132(6) 0.062(6) 0.052(4) 0.071(6)
C19 0.101(7) 0.054(5) 0.113(6) 0.040(5) 0.007(5) 0.011(5)
C2 0.071(5) 0.096(6) 0.053(4) 0.021(4) 0.031(4) 0.051(4)
C14 0.105(8) 0.062(6) 0.200(11) -0.041(7) -0.004(8) -0.005(6)
C3 0.060(6) 0.069(6) 0.087(6) 0.008(4) 0.039(4) -0.003(4)
C24 0.131(7) 0.085(7) 0.063(5) -0.008(5) -0.019(4) -0.017(6)
N2 0.162(8) 0.137(8) 0.137(7) 0.039(6) 0.036(6) 0.055(8)
C8 0.056(5) 0.067(5) 0.062(5) 0.010(4) 0.005(3) 0.013(4)
C4 0.096(7) 0.120(9) 0.118(7) 0.029(6) 0.060(6) 0.021(6)
C21 0.071(5) 0.052(5) 0.051(5) 0.006(4) 0.002(4) 0.008(4)
C7 0.076(5) 0.085(6) 0.079(5) 0.018(5) 0.024(5) -0.003(4)
C23 0.106(6) 0.118(7) 0.047(4) 0.002(4) 0.010(5) -0.006(6)
C5 0.048(5) 0.087(6) 0.077(5) -0.009(4) 0.022(4) 0.024(4)
C1 0.056(4) 0.061(4) 0.048(4) 0.014(5) 0.009(3) 0.008(5)
C18 0.179(10) 0.081(6) 0.069(6) -0.025(4) -0.021(6) -0.035(6)
C6 0.068(6) 0.072(6) 0.093(6) 0.031(5) 0.021(5) 0.022(4)
C17 0.056(5) 0.047(5) 0.071(5) 0.008(4) -0.010(4) -0.001(4)
C9 0.086(6) 0.115(7) 0.052(5) 0.017(6) -0.010(5) 0.018(5)
C22 0.111(7) 0.120(7) 0.073(6) 0.025(5) -0.037(5) 0.018(6)
C20 0.086(6) 0.067(6) 0.133(7) 0.007(5) -0.011(6) -0.014(5)
C12 0.109(7) 0.213(11) 0.117(7) 0.095(7) -0.026(6) 0.029(7)
C11 0.074(6) 0.172(9) 0.099(7) 0.027(6) -0.014(5) -0.022(6)
C16 0.187(10) 0.070(6) 0.150(8) 0.025(6) 0.066(7) 0.018(6)
C13 0.084(6) 0.048(5) 0.098(7) 0.014(5) 0.024(5) 0.003(5)
C15 0.106(7) 0.075(6) 0.126(7) -0.021(6) 0.038(6) 0.023(5)
C10 0.136(8) 0.203(11) 0.083(6) -0.049(7) -0.035(5) 0.014(8)

loop_
_atom_type_symbol
_atom_type_description
_atom_type_scat_dispersion_real
_atom_type_scat_dispersion_imag
_atom_type_scat_source
C C 0.0033 0.0016 'International Tables Vol C Tables 4.2.6.8 and 6.1.1.4'
H H 0.0000 0.0000 'International Tables Vol C Tables 4.2.6.8 and 6.1.1.4'
Ir Ir -1.4442 7.9887 'International Tables Vol C Tables 4.2.6.8 and 6.1.1.4'
N N 0.0061 0.0033 'International Tables Vol C Tables 4.2.6.8 and 6.1.1.4'
P P 0.1023 0.0942 'International Tables Vol C Tables 4.2.6.8 and 6.1.1.4'

loop_
_geom_angle_atom_site_label_1
_geom_angle_atom_site_label_2
_geom_angle_atom_site_label_3
_geom_angle
_geom_angle_site_symmetry_1
_geom_angle_site_symmetry_3
_geom_angle_publ_flag
N1 Ir1 C1 173.5(3) . . ?
N1 Ir1 P1 97.4(2) . . ?
C1 Ir1 P1 83.08(17) . . ?
N1 Ir1 P2 96.6(2) . . ?
C1 Ir1 P2 82.66(17) . . ?
P1 Ir1 P2 165.67(6) . . ?
C8 P2 C17 104.8(3) . . ?
C8 P2 C21 103.3(3) . . ?
C17 P2 C21 111.3(3) . . ?
C8 P2 Ir1 104.39(19) . . ?
C17 P2 Ir1 116.3(2) . . ?
C21 P2 Ir1 115.0(2) . . ?
C7 P1 C9 105.0(3) . . ?
C7 P1 C13 103.3(3) . . ?
C9 P1 C13 110.5(4) . . ?
C7 P1 Ir1 104.2(2) . . ?
C9 P1 Ir1 116.4(3) . . ?
C13 P1 Ir1 115.8(3) . . ?
N2 N1 Ir1 174.7(11) . . ?
C17 C19 H19A 109.5 . . ?
C17 C19 H19B 109.5 . . ?
H19A C19 H19B 109.5 . . ?
C17 C19 H19C 109.5 . . ?
H19A C19 H19C 109.5 . . ?
H19B C19 H19C 109.5 . . ?
C1 C2 C7 114.1(5) . . ?
C1 C2 C3 114.2(5) . . ?
C7 C2 C3 114.1(5) . . ?
C1 C2 H2 104.3 . . ?
C7 C2 H2 104.3 . . ?
C3 C2 H2 104.3 . . ?
C13 C14 H14A 109.5 . . ?
C13 C14 H14B 109.5 . . ?
H14A C14 H14B 109.5 . . ?
C13 C14 H14C 109.5 . . ?
H14A C14 H14C 109.5 . . ?
H14B C14 H14C 109.5 . . ?
C4 C3 C2 114.6(6) . . ?
C4 C3 H3A 108.6 . . ?
C2 C3 H3A 108.6 . . ?
C4 C3 H3B 108.6 . . ?
C2 C3 H3B 108.6 . . ?
H3A C3 H3B 107.6 . . ?
C21 C24 H24A 109.5 . . ?
C21 C24 H24B 109.5 . . ?
H24A C24 H24B 109.5 . . ?
C21 C24 H24C 109.5 . . ?
H24A C24 H24C 109.5 . . ?
H24B C24 H24C 109.5 . . ?
C6 C8 P2 110.4(4) . . ?
C6 C8 H8A 109.6 . . ?
P2 C8 H8A 109.6 . . ?
C6 C8 H8B 109.6 . . ?
P2 C8 H8B 109.6 . . ?
H8A C8 H8B 108.1 . . ?
C3 C4 C5 113.3(6) . . ?
C3 C4 H4A 108.9 . . ?
C5 C4 H4A 108.9 . . ?
C3 C4 H4B 108.9 . . ?
C5 C4 H4B 108.9 . . ?
H4A C4 H4B 107.7 . . ?
C24 C21 C23 108.3(5) . . ?
C24 C21 C22 108.5(6) . . ?
C23 C21 C22 109.6(5) . . ?
C24 C21 P2 105.8(4) . . ?
C23 C21 P2 110.6(5) . . ?
C22 C21 P2 113.9(4) . . ?
C2 C7 P1 109.7(4) . . ?
C2 C7 H7A 109.7 . . ?
P1 C7 H7A 109.7 . . ?
C2 C7 H7B 109.7 . . ?
P1 C7 H7B 109.7 . . ?
H7A C7 H7B 108.2 . . ?
C21 C23 H23A 109.5 . . ?
C21 C23 H23B 109.5 . . ?
H23A C23 H23B 109.5 . . ?
C21 C23 H23C 109.5 . . ?
H23A C23 H23C 109.5 . . ?
H23B C23 H23C 109.5 . . ?
C6 C5 C4 115.2(6) . . ?
C6 C5 H5A 108.5 . . ?
C4 C5 H5A 108.5 . . ?
C6 C5 H5B 108.5 . . ?
C4 C5 H5B 108.5 . . ?
H5A C5 H5B 107.5 . . ?
C6 C1 C2 114.1(5) . . ?
C6 C1 Ir1 117.5(4) . . ?
C2 C1 Ir1 117.2(4) . . ?
C6 C1 H1 101.3 . . ?
C2 C1 H1 101.3 . . ?
Ir1 C1 H1 101.3 . . ?
C17 C18 H18A 109.5 . . ?
C17 C18 H18B 109.5 . . ?
H18A C18 H18B 109.5 . . ?
C17 C18 H18C 109.5 . . ?
H18A C18 H18C 109.5 . . ?
H18B C18 H18C 109.5 . . ?
C1 C6 C8 114.4(5) . . ?
C1 C6 C5 114.8(5) . . ?
C8 C6 C5 115.7(6) . . ?
C1 C6 H6 103.2 . . ?
C8 C6 H6 103.2 . . ?
C5 C6 H6 103.2 . . ?
C20 C17 C18 106.8(6) . . ?
C20 C17 C19 108.0(6) . . ?
C18 C17 C19 108.8(6) . . ?
C20 C17 P2 109.8(5) . . ?
C18 C17 P2 108.2(5) . . ?
C19 C17 P2 114.9(5) . . ?
C10 C9 C11 107.0(7) . . ?
C10 C9 C12 108.1(6) . . ?
C11 C9 C12 109.0(6) . . ?
C10 C9 P1 107.7(5) . . ?
C11 C9 P1 110.1(5) . . ?
C12 C9 P1 114.7(6) . . ?
C21 C22 H22A 109.5 . . ?
C21 C22 H22B 109.5 . . ?
H22A C22 H22B 109.5 . . ?
C21 C22 H22C 109.5 . . ?
H22A C22 H22C 109.5 . . ?
H22B C22 H22C 109.5 . . ?
C17 C20 H20A 109.5 . . ?
C17 C20 H20B 109.5 . . ?
H20A C20 H20B 109.5 . . ?
C17 C20 H20C 109.5 . . ?
H20A C20 H20C 109.5 . . ?
H20B C20 H20C 109.5 . . ?
C9 C12 H12A 109.5 . . ?
C9 C12 H12B 109.5 . . ?
H12A C12 H12B 109.5 . . ?
C9 C12 H12C 109.5 . . ?
H12A C12 H12C 109.5 . . ?
H12B C12 H12C 109.5 . . ?
C9 C11 H11A 109.5 . . ?
C9 C11 H11B 109.5 . . ?
H11A C11 H11B 109.5 . . ?
C9 C11 H11C 109.5 . . ?
H11A C11 H11C 109.5 . . ?
H11B C11 H11C 109.5 . . ?
C13 C16 H16A 109.5 . . ?
C13 C16 H16B 109.5 . . ?
H16A C16 H16B 109.5 . . ?
C13 C16 H16C 109.5 . . ?
H16A C16 H16C 109.5 . . ?
H16B C16 H16C 109.5 . . ?
C16 C13 C15 110.8(6) . . ?
C16 C13 C14 106.8(7) . . ?
C15 C13 C14 106.3(6) . . ?
C16 C13 P1 115.9(5) . . ?
C15 C13 P1 111.0(5) . . ?
C14 C13 P1 105.4(5) . . ?
C13 C15 H15A 109.5 . . ?
C13 C15 H15B 109.5 . . ?
H15A C15 H15B 109.5 . . ?
C13 C15 H15C 109.5 . . ?
H15A C15 H15C 109.5 . . ?
H15B C15 H15C 109.5 . . ?
C9 C10 H10A 109.5 . . ?
C9 C10 H10B 109.5 . . ?
H10A C10 H10B 109.5 . . ?
C9 C10 H10C 109.5 . . ?
H10A C10 H10C 109.5 . . ?
H10B C10 H10C 109.5 . . ?

loop_
_geom_bond_atom_site_label_1
_geom_bond_atom_site_label_2
_geom_bond_distance
_geom_bond_site_symmetry_2
_geom_bond_publ_flag
Ir1 N1 1.874(6) . ?
Ir1 C1 2.092(5) . ?
Ir1 P1 2.2960(17) . ?
Ir1 P2 2.2961(17) . ?
P2 C8 1.821(5) . ?
P2 C17 1.870(6) . ?
P2 C21 1.882(6) . ?
P1 C7 1.842(6) . ?
P1 C9 1.873(7) . ?
P1 C13 1.887(7) . ?
N1 N2 1.064(7) . ?
C19 C17 1.540(7) . ?
C19 H19A 0.9600 . ?
C19 H19B 0.9600 . ?
C19 H19C 0.9600 . ?
C2 C1 1.494(7) . ?
C2 C7 1.499(7) . ?
C2 C3 1.533(7) . ?
C2 H2 0.9800 . ?
C14 C13 1.549(8) . ?
C14 H14A 0.9600 . ?
C14 H14B 0.9600 . ?
C14 H14C 0.9600 . ?
C3 C4 1.441(7) . ?
C3 H3A 0.9700 . ?
C3 H3B 0.9700 . ?
C24 C21 1.525(8) . ?
C24 H24A 0.9600 . ?
C24 H24B 0.9600 . ?
C24 H24C 0.9600 . ?
C8 C6 1.494(7) . ?
C8 H8A 0.9700 . ?
C8 H8B 0.9700 . ?
C4 C5 1.512(7) . ?
C4 H4A 0.9700 . ?
C4 H4B 0.9700 . ?
C21 C23 1.524(8) . ?
C21 C22 1.552(8) . ?
C7 H7A 0.9700 . ?
C7 H7B 0.9700 . ?
C23 H23A 0.9600 . ?
C23 H23B 0.9600 . ?
C23 H23C 0.9600 . ?
C5 C6 1.516(7) . ?
C5 H5A 0.9700 . ?
C5 H5B 0.9700 . ?
C1 C6 1.482(8) . ?
C1 H1 0.9800 . ?
C18 C17 1.520(7) . ?
C18 H18A 0.9600 . ?
C18 H18B 0.9600 . ?
C18 H18C 0.9600 . ?
C6 H6 0.9800 . ?
C17 C20 1.526(8) . ?
C9 C10 1.499(9) . ?
C9 C11 1.519(8) . ?
C9 C12 1.538(8) . ?
C22 H22A 0.9600 . ?
C22 H22B 0.9600 . ?
C22 H22C 0.9600 . ?
C20 H20A 0.9600 . ?
C20 H20B 0.9600 . ?
C20 H20C 0.9600 . ?
C12 H12A 0.9600 . ?
C12 H12B 0.9600 . ?
C12 H12C 0.9600 . ?
C11 H11A 0.9600 . ?
C11 H11B 0.9600 . ?
C11 H11C 0.9600 . ?
C16 C13 1.505(8) . ?
C16 H16A 0.9600 . ?
C16 H16B 0.9600 . ?
C16 H16C 0.9600 . ?
C13 C15 1.525(8) . ?
C15 H15A 0.9600 . ?
C15 H15B 0.9600 . ?
C15 H15C 0.9600 . ?
C10 H10A 0.9600 . ?
C10 H10B 0.9600 . ?
C10 H10C 0.9600 . ?
